data_4325804
loop_
_publ_author_name
'Tetsuya Kambe'
'Satoru Tsukada'
'Ryota Sakamoto'
'Hiroshi Nishihara'

_publ_section_title
;
 Expanding Family of \p-Conjugated Trinuclear Dithiolenes: The Cases of
 Group 8 (RuII) and 10 (NiII and PtII) Metals
;
_journal_name_full 'Inorganic Chemistry'
_journal_page_first 6856
_journal_page_last 6858
_journal_paper_doi 10.1021/ic200766p
_journal_volume 50
_journal_year 2011
_chemical_formula_sum 'C100 H96 Cl0 N8 Ni3 P6 S6'
_chemical_formula_weight 1964.16
_space_group_IT_number 2
_symmetry_cell_setting triclinic
_symmetry_space_group_name_Hall '-P 1'
_symmetry_space_group_name_H-M 'P -1'
_audit_creation_date 2011-02-28T15:39:28-00:00
_audit_creation_method 'WinGX routine CIF_UPDATE'
_cell_angle_alpha 112.112(2)
_cell_angle_beta 107.829(2)
_cell_angle_gamma 90.383(2)
_cell_formula_units_Z 2
_cell_length_a 17.093(3)
_cell_length_b 17.549(4)
_cell_length_c 18.628(4)
_cell_measurement_reflns_used 15300
_cell_measurement_temperature 113(2)
_cell_measurement_theta_max 27.4835
_cell_measurement_theta_min 3.0714
_cell_volume 4880.8(18)
_computing_cell_refinement 'CrystalClear (Rigaku/MSC Inc., 2006)'
_computing_data_collection 'CrystalClear (Rigaku/MSC Inc., 2006)'
_computing_data_reduction 'CrystalClear (Rigaku/MSC Inc., 2006)'
_computing_structure_refinement 'SHELXL-97 (Sheldrick, 1997)'
_computing_structure_solution
;
        ????
;
_diffrn_ambient_temperature 113
_diffrn_measured_fraction_theta_full 0.945
_diffrn_measured_fraction_theta_max 0.945
_diffrn_measurement_device
;
        Saturn724 (4x4 bin mode)
;
_diffrn_measurement_method dtprofit.ref
_diffrn_radiation_type MoK\a
_diffrn_radiation_wavelength 0.7107
_diffrn_reflns_av_R_equivalents 0.0214
_diffrn_reflns_limit_h_max 17
_diffrn_reflns_limit_h_min -22
_diffrn_reflns_limit_k_max 22
_diffrn_reflns_limit_k_min -22
_diffrn_reflns_limit_l_max 24
_diffrn_reflns_limit_l_min -23
_diffrn_reflns_number 37301
_diffrn_reflns_theta_full 27.49
_diffrn_reflns_theta_max 27.49
_diffrn_reflns_theta_min 3.07
_exptl_absorpt_coefficient_mu 0.849
_exptl_absorpt_correction_T_max 0.8441
_exptl_absorpt_correction_T_min 0.7196
_exptl_absorpt_correction_type numerical
_exptl_crystal_colour Red
_exptl_crystal_density_diffrn 1.336
_exptl_crystal_description Block
_exptl_crystal_F_000 2044
_exptl_crystal_size_max 0.2
_exptl_crystal_size_mid 0.2
_exptl_crystal_size_min 0.2
_refine_diff_density_max 3.195
_refine_diff_density_min -0.88
_refine_ls_extinction_method none
_refine_ls_goodness_of_fit_ref 1.049
_refine_ls_hydrogen_treatment constr
_refine_ls_matrix_type full
_refine_ls_number_parameters 986
_refine_ls_number_reflns 21182
_refine_ls_number_restraints 0
_refine_ls_restrained_S_all 1.049
_refine_ls_R_factor_gt 0.0572
_refine_ls_shift/su_max 0.033
_refine_ls_structure_factor_coef Fsqd
_refine_ls_weighting_details 'calc w=1/[\s^2^(Fo^2^)+(0.0862P)^2^+10.6391P] where P=(Fo^2^+2Fc^2^)/3'
_refine_ls_weighting_scheme calc
_refine_ls_wR_factor_ref 0.1626
_reflns_number_gt 18242
_reflns_number_total 21182
_reflns_threshold_expression >2sigma(I)
_cod_data_source_file ic200766p_si_002_2.cif
_cod_data_source_block 7-8CH3CN
_cod_original_cell_volume 4880.8(17)
_cod_database_code 4325804

loop_
_symmetry_equiv_pos_as_xyz
'x, y, z'
'-x, -y, -z'

loop_
_atom_site_label
_atom_site_type_symbol
_atom_site_fract_x
_atom_site_fract_y
_atom_site_fract_z
_atom_site_U_iso_or_equiv
_atom_site_adp_type
_atom_site_occupancy
_atom_site_calc_flag
_atom_site_refinement_flags
_atom_site_disorder_group
_atom_site_disorder_assembly
Ni01 Ni 0.86793(2) 0.35209(2) 0.75041(2) 0.01632(9) Uani 1 d . . .
Ni02 Ni 0.93270(2) 0.75170(2) 0.72201(3) 0.02070(10) Uani 1 d . . .
Ni03 Ni 0.54727(2) 0.62619(2) 0.76948(2) 0.01904(10) Uani 1 d . . .
S004 S 0.93942(4) 0.62526(4) 0.70978(5) 0.01941(15) Uani 1 d . . .
S005 S 0.75689(4) 0.40482(4) 0.76104(5) 0.01957(15) Uani 1 d . . .
S006 S 0.64734(5) 0.69840(5) 0.76635(5) 0.02284(16) Uani 1 d . . .
S007 S 0.61528(4) 0.52363(4) 0.76620(5) 0.02032(15) Uani 1 d . . .
P011 P 0.95803(5) 0.27735(5) 0.71121(5) 0.01816(15) Uani 1 d . . .
S009 S 0.82032(5) 0.75517(5) 0.75176(5) 0.02454(17) Uani 1 d . . .
P010 P 0.84483(5) 0.26602(4) 0.80126(5) 0.01783(15) Uani 1 d . . .
S011 S 0.91545(4) 0.45230(4) 0.72922(4) 0.01739(14) Uani 1 d . . .
P012 P 0.48253(5) 0.73134(5) 0.80572(5) 0.02143(16) Uani 1 d . . .
P013 P 1.05398(5) 0.76358(5) 0.71031(5) 0.02218(16) Uani 1 d . . .
P014 P 0.43287(5) 0.54939(5) 0.73659(5) 0.02030(16) Uani 1 d . . A
P015 P 0.91902(5) 0.87040(5) 0.71363(6) 0.02656(18) Uani 1 d . . .
C016 C 0.7931(2) 0.9701(2) 0.7366(3) 0.0376(9) Uani 1 d . . .
H016 H 0.7702 0.9499 0.6784 0.045 Uiso 1 calc R . .
C017 C 0.9581(2) 0.3789(3) 1.0840(2) 0.0360(8) Uani 1 d . . .
H017 H 0.9797 0.4027 1.1424 0.043 Uiso 1 calc R . .
C018 C 1.0749(3) 0.3349(3) 0.6598(3) 0.0524(12) Uani 1 d . . .
H018 H 1.0353 0.3106 0.6061 0.063 Uiso 1 calc R . .
C019 C 0.5715(3) 0.9493(2) 0.8090(3) 0.0458(10) Uani 1 d . . .
H019 H 0.6163 0.9926 0.8437 0.055 Uiso 1 calc R . .
C020 C 1.2068(3) 0.4144(3) 0.7492(4) 0.0557(13) Uani 1 d . . .
H020 H 1.2581 0.4433 0.7575 0.067 Uiso 1 calc R . .
C021 C 1.1798(3) 0.6403(3) 0.5565(3) 0.0447(10) Uani 1 d . . .
H021 H 1.2357 0.6421 0.5575 0.054 Uiso 1 calc R . .
C022 C 1.0176(3) 0.6352(3) 0.5547(3) 0.0444(10) Uani 1 d . . .
H022 H 0.9615 0.6328 0.5531 0.053 Uiso 1 calc R . .
C023 C 0.8790(3) 0.9148(3) 0.5762(3) 0.0475(10) Uani 1 d . . .
H023 H 0.9162 0.9647 0.6107 0.057 Uiso 1 calc R . .
C024 C 1.0385(3) 0.5836(3) 0.4871(3) 0.0541(12) Uani 1 d . . .
H024 H 0.9964 0.5457 0.4397 0.065 Uiso 1 calc R . .
C025 C 0.8123(3) 0.7844(3) 0.5558(3) 0.0447(10) Uani 1 d . . .
H025 H 0.8042 0.7436 0.5758 0.054 Uiso 1 calc R . .
C026 C 1.2175(2) 0.6903(3) 0.8749(2) 0.0380(9) Uani 1 d . . .
H026 H 1.2282 0.6392 0.88 0.046 Uiso 1 calc R . .
C027 C 1.1896(3) 0.4087(4) 0.8147(4) 0.0714(17) Uani 1 d . . .
H027 H 1.2289 0.4344 0.8685 0.086 Uiso 1 calc R . .
N205 N 0.7435(3) 0.6639(3) 0.0250(3) 0.0751(14) Uiso 1 d . . .
C029 C 0.5732(2) 0.1652(2) 0.7416(3) 0.0348(8) Uani 1 d . . .
H029 H 0.5172 0.1434 0.7283 0.042 Uiso 1 calc R . .
C030 C 0.5771(3) 0.7710(3) 1.0474(3) 0.0507(11) Uani 1 d . . .
H030 H 0.614 0.7464 1.0792 0.061 Uiso 1 calc R . .
C031 C 0.9381(3) 0.4293(2) 1.0411(2) 0.0409(9) Uani 1 d . . .
H031 H 0.9466 0.4879 1.0702 0.049 Uiso 1 calc R . .
C032 C 0.8975(3) 0.9735(2) 0.8583(3) 0.0445(10) Uani 1 d . . .
H032 H 0.9465 0.9551 0.8835 0.053 Uiso 1 calc R . .
C033 C 0.8299(3) 0.8781(3) 0.2673(3) 0.0522(11) Uiso 1 d . . .
C034 C 0.5404(3) 0.8371(3) 1.0851(3) 0.0524(11) Uani 1 d . . .
H034 H 0.5514 0.8575 1.1427 0.063 Uiso 1 calc R . .
C035 C 0.4273(3) 0.3122(3) 0.7267(4) 0.0604(14) Uani 1 d . . .
H035 H 0.4251 0.2581 0.6871 0.073 Uiso 1 calc R . .
C036 C 1.1191(3) 0.5870(3) 0.4886(3) 0.0448(10) Uani 1 d . . .
H036 H 1.1325 0.5521 0.4421 0.054 Uiso 1 calc R . .
C037 C 0.4704(3) 0.8430(3) 0.9546(3) 0.0456(10) Uani 1 d . . .
H037 H 0.4339 0.868 0.9229 0.055 Uiso 1 calc R . .
C038 C 0.6469(3) 0.9667(3) 0.3939(3) 0.0536(11) Uiso 1 d . . .
C039 C 0.4360(3) 0.4718(3) 0.8431(3) 0.0416(9) Uani 1 d . . .
H039 H 0.4399 0.526 0.8833 0.05 Uiso 1 calc R . .
C040 C 1.05792(19) 0.32681(19) 0.7241(2) 0.0244(6) Uani 1 d . . .
C604 C 0.8551(3) 0.6266(3) -0.0467(3) 0.0552(11) Uiso 1 d . . .
C042 C 1.1382(2) 0.7660(2) 0.7994(2) 0.0273(7) Uani 1 d . . .
C043 C 0.4359(3) 0.4022(4) 0.8631(4) 0.0576(14) Uani 1 d . . .
H043 H 0.4389 0.4093 0.9171 0.069 Uiso 1 calc R . .
C044 C 0.7694(4) 0.7713(3) 0.4751(3) 0.0614(14) Uani 1 d . . .
H044 H 0.7308 0.7225 0.4403 0.074 Uiso 1 calc R . .
C045 C 1.0792(2) 0.6900(2) 0.6242(2) 0.0259(6) Uani 1 d . . .
C046 C 0.7866(3) 1.0559(2) 0.8703(3) 0.0487(11) Uani 1 d . . .
H046 H 0.7598 1.0944 0.9031 0.058 Uiso 1 calc R . .
C047 C 0.89264(18) 0.30919(19) 0.91248(19) 0.0217(6) Uani 1 d . . .
C048 C 0.4876(3) 0.8736(4) 1.0391(3) 0.0564(13) Uani 1 d . . .
H048 H 0.463 0.9197 1.0652 0.068 Uiso 1 calc R . .
C049 C 0.8583(3) 1.0299(3) 0.9074(3) 0.0495(11) Uani 1 d . . .
H049 H 0.8808 1.05 0.9656 0.059 Uiso 1 calc R . .
C050 C 1.2489(3) 0.8379(3) 0.9283(3) 0.0489(10) Uani 1 d . . .
H050 H 1.281 0.8882 0.9701 0.059 Uiso 1 calc R . .
C051 C 1.1495(3) 0.3782(4) 0.6724(4) 0.0684(16) Uani 1 d . . .
H051 H 1.1607 0.3827 0.6271 0.082 Uiso 1 calc R . .
C052 C 0.35988(19) 0.6139(2) 0.7780(2) 0.0258(6) Uani 1 d . . .
H05A H 0.3022 0.5856 0.7476 0.031 Uiso 1 calc R . .
H05B H 0.3725 0.6246 0.8368 0.031 Uiso 1 calc R . .
C053 C 0.4266(3) 0.3809(3) 0.7059(3) 0.0440(9) Uani 1 d . . .
H053 H 0.4235 0.373 0.6518 0.053 Uiso 1 calc R . .
C054 C 0.8366(4) 0.8995(3) 0.4944(3) 0.0617(14) Uani 1 d . . .
H054 H 0.8454 0.9388 0.4729 0.074 Uiso 1 calc R . .
C055 C 0.9056(2) 0.3950(2) 0.9558(2) 0.0332(7) Uani 1 d . . .
H055 H 0.8922 0.4302 0.9269 0.04 Uiso 1 calc R . .
C056 C 0.72378(17) 0.63240(18) 0.75842(18) 0.0183(5) Uani 1 d . . .
C057 C 1.1610(2) 0.6919(3) 0.6242(3) 0.0396(9) Uani 1 d . . .
H057 H 1.204 0.7291 0.6712 0.047 Uiso 1 calc R . .
C058 C 0.4570(4) 0.8872(4) 0.6858(4) 0.083(2) Uani 1 d . . .
H058 H 0.4227 0.8879 0.6352 0.099 Uiso 1 calc R . .
C059 C 0.97941(19) 0.20491(19) 0.7629(2) 0.0231(6) Uani 1 d . . .
H05C H 1.0042 0.1578 0.7327 0.028 Uiso 1 calc R . .
H05D H 1.0184 0.2336 0.8197 0.028 Uiso 1 calc R . .
C060 C 0.79861(18) 0.65581(17) 0.74893(18) 0.0180(5) Uani 1 d . . .
C061 C 0.43022(19) 0.4599(2) 0.7628(2) 0.0277(7) Uani 1 d . . .
C062 C 0.4944(2) 0.8196(2) 0.7799(2) 0.0279(7) Uani 1 d . . .
C063 C 0.70940(17) 0.55408(18) 0.75813(18) 0.0173(5) Uani 1 d . . .
C064 C 0.5198(4) 0.9518(3) 0.7385(4) 0.0615(14) Uani 1 d . . .
H064 H 0.5268 0.9982 0.7254 0.074 Uiso 1 calc R . .
N102 N 0.6285(3) 0.3823(3) 0.0166(3) 0.0519(9) Uiso 1 d . . .
C066 C 0.4438(3) 0.8212(3) 0.7065(3) 0.0606(14) Uani 1 d . . .
H066 H 0.4001 0.777 0.6703 0.073 Uiso 1 calc R . .
C067 C 0.9216(2) 0.0916(2) 0.4849(2) 0.0348(8) Uani 1 d . . .
H067 H 0.9505 0.0488 0.4605 0.042 Uiso 1 calc R . .
C068 C 0.8666(2) 0.8561(2) 0.6075(2) 0.0325(8) Uani 1 d . . .
C069 C 0.5603(3) 0.7406(3) 0.9637(2) 0.0388(8) Uani 1 d . . .
H069 H 0.5858 0.695 0.9381 0.047 Uiso 1 calc R . .
C070 C 0.84159(17) 0.52134(17) 0.73851(17) 0.0164(5) Uani 1 d . . .
C071 C 0.4312(4) 0.4823(4) 0.5760(4) 0.0382(15) Uiso 0.625(8) d P 1 A
H071 H 0.4898 0.4954 0.6 0.046 Uiso 0.625(8) calc PR 1 A
C072 C 0.8445(3) 0.1003(2) 0.4387(2) 0.0348(8) Uani 1 d . . .
H072 H 0.8199 0.0628 0.3829 0.042 Uiso 1 calc R . .
C073 C 0.8658(2) 0.9443(2) 0.7735(3) 0.0321(8) Uani 1 d . . .
C074 C 0.37044(19) 0.6957(2) 0.7678(2) 0.0253(6) Uani 1 d . . .
H07A H 0.3422 0.7376 0.7998 0.03 Uiso 1 calc R . .
H07B H 0.3462 0.6868 0.7092 0.03 Uiso 1 calc R . .
N104 N 0.8831(3) 0.9293(3) 0.3071(3) 0.0551(10) Uiso 1 d . . .
C076 C 0.6140(5) 0.7881(5) 0.6136(5) 0.089(2) Uiso 1 d . . .
C077 C 0.6868(2) 0.1902(2) 0.6990(2) 0.0324(7) Uani 1 d . . .
H077 H 0.708 0.1868 0.6565 0.039 Uiso 1 calc R . .
C078 C 0.85464(17) 0.59940(18) 0.73478(17) 0.0168(5) Uani 1 d . . .
C079 C 0.3824(2) 0.5063(2) 0.6256(2) 0.0317(7) Uani 1 d . . .
C080 C 0.5068(2) 0.7758(2) 0.9164(2) 0.0287(7) Uani 1 d . . .
C081 C 0.7060(2) 0.2333(2) 0.8427(2) 0.0266(6) Uani 1 d . . .
H081 H 0.7404 0.2591 0.8987 0.032 Uiso 1 calc R . .
C082 C 0.4313(3) 0.3236(3) 0.8051(4) 0.0598(14) Uani 1 d . . .
H082 H 0.431 0.277 0.8193 0.072 Uiso 1 calc R . .
C083 C 0.9567(2) 0.1448(2) 0.5663(2) 0.0313(7) Uani 1 d . . .
H083 H 1.0096 0.1381 0.5976 0.038 Uiso 1 calc R . .
C084 C 0.8383(2) 0.2182(2) 0.5561(2) 0.0341(8) Uani 1 d . . .
H084 H 0.8096 0.2616 0.58 0.041 Uiso 1 calc R . .
C085 C 0.91522(19) 0.20858(19) 0.60312(19) 0.0218(6) Uani 1 d . . .
C086 C 0.2991(2) 0.4766(2) 0.5879(3) 0.0381(8) Uani 1 d . . A
H086 H 0.2655 0.4802 0.621 0.046 Uiso 1 calc R . .
C087 C 0.9467(2) 0.2941(3) 1.0419(2) 0.0364(8) Uani 1 d . . .
H087 H 0.9607 0.2593 1.0713 0.044 Uiso 1 calc R . .
C088 C 0.8033(3) 0.1639(3) 0.4739(2) 0.0422(9) Uani 1 d . . .
H088 H 0.7508 0.1707 0.4419 0.051 Uiso 1 calc R . .
C090 C 0.6232(2) 0.2028(2) 0.8228(2) 0.0340(8) Uani 1 d . . .
H090 H 0.6012 0.2079 0.8652 0.041 Uiso 1 calc R . .
C091 C 1.1541(2) 0.6906(3) 0.8072(2) 0.0327(7) Uani 1 d . . .
H091 H 1.1217 0.6399 0.7663 0.039 Uiso 1 calc R . .
C092 C 0.6043(2) 0.1591(3) 0.6793(3) 0.0388(8) Uani 1 d . . .
H092 H 0.5695 0.1338 0.6235 0.047 Uiso 1 calc R . .
C093 C 0.73824(18) 0.22599(18) 0.7806(2) 0.0209(6) Uani 1 d . . .
C094 C 0.77011(17) 0.49967(17) 0.75145(18) 0.0169(5) Uani 1 d . . .
C095 C 1.0727(2) 0.8627(2) 0.7010(2) 0.0296(7) Uani 1 d . . .
H09A H 1.1326 0.8845 0.7267 0.035 Uiso 1 calc R . .
H09B H 1.056 0.8534 0.6422 0.035 Uiso 1 calc R . .
C096 C 0.9146(2) 0.2588(2) 0.9562(2) 0.0315(7) Uani 1 d . . .
H096 H 0.9078 0.2002 0.9276 0.038 Uiso 1 calc R . .
C097 C 0.6491(5) 1.0182(5) 0.4781(5) 0.089(2) Uiso 1 d . . .
C098 C 0.6416(3) 0.4083(3) -0.0263(2) 0.0379(8) Uiso 1 d . . .
C099 C 0.5592(2) 0.8830(2) 0.8307(3) 0.0369(8) Uani 1 d . . .
H099 H 0.5953 0.8818 0.8803 0.044 Uiso 1 calc R . .
N101 N 0.3725(5) 0.7698(6) 0.4872(5) 0.124(3) Uiso 1 d . . .
C101 C 0.2631(3) 0.4420(3) 0.5038(3) 0.0517(11) Uani 1 d . . .
H101 H 0.2044 0.435 0.4801 0.062 Uiso 1 calc R 1 A
N106 N 0.6446(3) 0.9279(3) 0.3287(3) 0.0563(10) Uiso 1 d . . .
C103 C 1.2645(3) 0.7628(3) 0.9341(2) 0.0457(10) Uani 1 d . . .
H103 H 1.3082 0.7616 0.9796 0.055 Uiso 1 calc R . .
C104 C 0.8952(2) 0.17385(18) 0.7636(2) 0.0226(6) Uani 1 d . . .
H10A H 0.9036 0.1436 0.8002 0.027 Uiso 1 calc R . .
H10B H 0.8604 0.1358 0.7075 0.027 Uiso 1 calc R . .
C105 C 1.1853(3) 0.8391(3) 0.8602(2) 0.0388(8) Uani 1 d . . .
H105 H 1.1745 0.8905 0.8559 0.047 Uiso 1 calc R . .
C106 C 0.7539(3) 1.0260(2) 0.7859(3) 0.0461(11) Uani 1 d . . .
H106 H 0.7042 1.0435 0.7608 0.055 Uiso 1 calc R . .
C107 C 0.7928(3) 0.6490(3) -0.0066(3) 0.0503(10) Uiso 1 d . . .
C108 C 1.1147(3) 0.3652(4) 0.8021(3) 0.0574(13) Uani 1 d . . .
H108 H 1.1027 0.3621 0.8475 0.069 Uiso 1 calc R . .
C110 C 0.6557(3) 0.4405(3) -0.0838(3) 0.0542(11) Uiso 1 d . . .
N105 N 0.5763(7) 0.8936(7) 0.5455(6) 0.151(3) Uiso 1 d . . .
C112 C 0.3753(5) 0.7028(5) 0.4649(4) 0.0804(18) Uiso 1 d . . .
C113 C 1.0227(2) 0.9264(2) 0.7434(3) 0.0333(8) Uani 1 d . . .
H11A H 1.0188 0.9728 0.7252 0.04 Uiso 1 calc R . .
H11B H 1.0496 0.9491 0.8039 0.04 Uiso 1 calc R . .
C115 C 0.3957(5) 0.4392(5) 0.4912(5) 0.054(2) Uiso 0.625(8) d P 1 A
H115 H 0.4299 0.424 0.4578 0.065 Uiso 0.625(8) calc PR 1 A
C502 C 0.8891(6) 0.8634(6) 0.0305(6) 0.108(3) Uiso 1 d . . .
C121 C 0.5941(6) 0.8433(6) 0.5723(5) 0.099(2) Uiso 1 d . . .
C202 C 0.7832(4) 0.8297(4) 0.4456(3) 0.0640(14) Uani 1 d . . .
H202 H 0.7544 0.8202 0.39 0.077 Uiso 1 calc R . .
C201 C 0.3090(5) 0.4183(5) 0.4553(5) 0.0507(19) Uiso 0.625(8) d P 1 A
H201 H 0.2839 0.3879 0.3977 0.061 Uiso 0.625(8) calc PR 1 A
C301 C 0.3566(8) 0.6109(8) 0.4406(8) 0.148(4) Uiso 1 d . . .
C303 C 0.7647(6) 0.8001(6) 0.2259(6) 0.107(3) Uiso 1 d . . .
C403 C 0.7957(5) 0.8469(5) -0.0416(4) 0.0827(18) Uiso 1 d . . .
C402 C 0.6756(6) 0.9965(6) 0.1134(6) 0.102(2) Uiso 1 d . . .
C401 C 0.6733(6) 1.0313(6) 0.1972(6) 0.116(3) Uiso 1 d . . .
N111 N 0.6763(7) 0.9726(7) 0.0428(8) 0.175(4) Uiso 1 d . . .
N112 N 0.9126(9) 0.8715(9) 0.0918(9) 0.205(5) Uiso 1 d . . .
C603 C 0.4238(8) 0.5358(8) 0.5806(8) 0.047(3) Uiso 0.375(8) d P 2 A
H603 H 0.4773 0.5678 0.6079 0.056 Uiso 0.375(8) calc PR 2 A
C602 C 0.3841(10) 0.5163(10) 0.4977(10) 0.064(4) Uiso 0.375(8) d P 2 A
H602 H 0.4113 0.5339 0.468 0.077 Uiso 0.375(8) calc PR 2 A
C601 C 0.3070(9) 0.4727(9) 0.4585(9) 0.054(3) Uiso 0.375(8) d P 2 A
H601 H 0.2802 0.4613 0.402 0.065 Uiso 0.375(8) calc PR 2 A

loop_
_atom_site_aniso_label
_atom_site_aniso_U_11
_atom_site_aniso_U_22
_atom_site_aniso_U_33
_atom_site_aniso_U_23
_atom_site_aniso_U_13
_atom_site_aniso_U_12
Ni01 0.01601(17) 0.01503(17) 0.02275(19) 0.01021(15) 0.00950(14) 0.00464(13)
Ni02 0.01823(18) 0.01894(19) 0.0342(2) 0.01655(17) 0.01351(16) 0.00536(14)
Ni03 0.01563(18) 0.02103(19) 0.0281(2) 0.01442(16) 0.01164(15) 0.00690(14)
S004 0.0173(3) 0.0188(3) 0.0309(4) 0.0150(3) 0.0133(3) 0.0058(3)
S005 0.0171(3) 0.0176(3) 0.0322(4) 0.0148(3) 0.0128(3) 0.0057(3)
S006 0.0196(3) 0.0209(3) 0.0396(4) 0.0185(3) 0.0170(3) 0.0093(3)
S007 0.0147(3) 0.0210(3) 0.0337(4) 0.0167(3) 0.0121(3) 0.0058(3)
P011 0.0173(3) 0.0179(3) 0.0241(4) 0.0107(3) 0.0103(3) 0.0056(3)
S009 0.0226(4) 0.0190(3) 0.0447(5) 0.0192(3) 0.0200(3) 0.0080(3)
P010 0.0192(3) 0.0155(3) 0.0227(4) 0.0096(3) 0.0098(3) 0.0034(3)
S011 0.0165(3) 0.0159(3) 0.0257(4) 0.0113(3) 0.0111(3) 0.0053(2)
P012 0.0195(3) 0.0234(4) 0.0270(4) 0.0133(3) 0.0111(3) 0.0082(3)
P013 0.0181(3) 0.0254(4) 0.0309(4) 0.0167(3) 0.0118(3) 0.0049(3)
P014 0.0153(3) 0.0244(4) 0.0273(4) 0.0146(3) 0.0097(3) 0.0056(3)
P015 0.0242(4) 0.0201(4) 0.0469(5) 0.0204(4) 0.0183(4) 0.0066(3)
C016 0.0365(19) 0.0287(17) 0.065(3) 0.0274(18) 0.0292(19) 0.0115(15)
C017 0.0330(18) 0.045(2) 0.0237(17) 0.0106(16) 0.0055(14) -0.0053(16)
C018 0.047(2) 0.067(3) 0.044(2) 0.021(2) 0.018(2) -0.021(2)
C019 0.053(2) 0.0266(18) 0.064(3) 0.0130(19) 0.034(2) 0.0049(17)
C020 0.0269(19) 0.057(3) 0.095(4) 0.041(3) 0.025(2) -0.0022(18)
C021 0.042(2) 0.057(3) 0.042(2) 0.019(2) 0.0228(19) 0.021(2)
C022 0.039(2) 0.060(3) 0.034(2) 0.016(2) 0.0146(17) -0.0037(19)
C023 0.050(2) 0.047(2) 0.068(3) 0.043(2) 0.024(2) 0.0086(19)
C024 0.061(3) 0.067(3) 0.028(2) 0.012(2) 0.014(2) -0.001(2)
C025 0.049(2) 0.039(2) 0.052(2) 0.031(2) 0.0099(19) 0.0036(18)
C026 0.0273(17) 0.062(3) 0.042(2) 0.033(2) 0.0178(16) 0.0151(17)
C027 0.034(2) 0.095(4) 0.076(4) 0.045(3) -0.009(2) -0.026(3)
C029 0.0220(15) 0.0238(16) 0.058(2) 0.0168(17) 0.0113(16) 0.0007(13)
C030 0.054(3) 0.066(3) 0.033(2) 0.024(2) 0.0097(19) 0.009(2)
C031 0.050(2) 0.0283(18) 0.0304(19) 0.0024(16) 0.0065(17) -0.0018(17)
C032 0.045(2) 0.0303(19) 0.061(3) 0.0171(19) 0.023(2) 0.0086(17)
C034 0.049(2) 0.075(3) 0.033(2) 0.019(2) 0.0160(19) 0.002(2)
C035 0.056(3) 0.033(2) 0.093(4) 0.036(3) 0.013(3) 0.008(2)
C036 0.065(3) 0.049(2) 0.033(2) 0.0219(19) 0.026(2) 0.021(2)
C037 0.044(2) 0.059(3) 0.037(2) 0.017(2) 0.0206(18) 0.025(2)
C039 0.040(2) 0.053(2) 0.051(2) 0.035(2) 0.0222(18) 0.0161(18)
C040 0.0199(14) 0.0214(14) 0.0356(17) 0.0129(13) 0.0123(13) 0.0052(11)
C042 0.0202(14) 0.0400(18) 0.0298(17) 0.0185(15) 0.0134(13) 0.0085(13)
C043 0.049(3) 0.086(4) 0.082(3) 0.069(3) 0.036(2) 0.026(2)
C044 0.071(3) 0.054(3) 0.057(3) 0.034(3) 0.002(2) 0.005(2)
C045 0.0285(16) 0.0305(16) 0.0280(16) 0.0183(14) 0.0133(13) 0.0082(13)
C046 0.057(3) 0.0272(18) 0.080(3) 0.023(2) 0.044(3) 0.0141(18)
C047 0.0200(13) 0.0225(14) 0.0237(15) 0.0097(12) 0.0083(11) -0.0003(11)
C048 0.052(3) 0.074(3) 0.039(2) 0.009(2) 0.025(2) 0.021(2)
C049 0.061(3) 0.032(2) 0.055(3) 0.0095(19) 0.029(2) 0.0042(19)
C050 0.051(2) 0.057(3) 0.0266(19) 0.0085(19) 0.0074(18) 0.006(2)
C051 0.060(3) 0.080(4) 0.078(4) 0.035(3) 0.038(3) -0.019(3)
C052 0.0184(14) 0.0307(16) 0.0349(17) 0.0161(14) 0.0139(13) 0.0075(12)
C053 0.047(2) 0.032(2) 0.057(3) 0.0243(19) 0.014(2) 0.0109(17)
C054 0.072(3) 0.064(3) 0.072(3) 0.054(3) 0.022(3) 0.011(3)
C055 0.0411(19) 0.0251(17) 0.0295(18) 0.0102(15) 0.0076(15) 0.0033(14)
C056 0.0155(12) 0.0196(13) 0.0251(14) 0.0123(12) 0.0094(11) 0.0076(10)
C057 0.0308(18) 0.050(2) 0.038(2) 0.0135(18) 0.0171(16) 0.0138(17)
C058 0.082(4) 0.075(4) 0.098(5) 0.071(4) -0.008(3) -0.010(3)
C059 0.0250(15) 0.0214(14) 0.0296(16) 0.0143(13) 0.0126(13) 0.0093(12)
C060 0.0184(13) 0.0160(13) 0.0255(14) 0.0125(12) 0.0100(11) 0.0038(10)
C061 0.0147(13) 0.0331(17) 0.0429(19) 0.0229(16) 0.0101(13) 0.0052(12)
C062 0.0302(16) 0.0235(15) 0.0367(18) 0.0148(14) 0.0165(14) 0.0098(13)
C063 0.0139(12) 0.0194(13) 0.0235(14) 0.0112(12) 0.0093(11) 0.0040(10)
C064 0.072(3) 0.043(2) 0.092(4) 0.048(3) 0.030(3) 0.008(2)
C066 0.059(3) 0.056(3) 0.068(3) 0.048(3) -0.006(2) -0.009(2)
C067 0.042(2) 0.0289(17) 0.0360(19) 0.0083(15) 0.0225(17) 0.0069(15)
C068 0.0311(17) 0.0316(17) 0.052(2) 0.0294(17) 0.0213(16) 0.0140(14)
C069 0.041(2) 0.045(2) 0.0337(19) 0.0197(18) 0.0113(16) 0.0116(17)
C070 0.0160(12) 0.0157(13) 0.0208(13) 0.0090(11) 0.0079(11) 0.0050(10)
C072 0.047(2) 0.0300(18) 0.0266(17) 0.0079(15) 0.0146(16) -0.0007(16)
C073 0.0318(17) 0.0194(15) 0.055(2) 0.0189(16) 0.0230(17) 0.0053(13)
C074 0.0189(14) 0.0297(16) 0.0325(17) 0.0152(14) 0.0119(12) 0.0098(12)
C077 0.0283(17) 0.0363(19) 0.0312(18) 0.0134(16) 0.0079(14) -0.0016(14)
C078 0.0144(12) 0.0191(13) 0.0216(14) 0.0112(11) 0.0084(11) 0.0037(10)
C079 0.0236(16) 0.041(2) 0.0298(17) 0.0154(16) 0.0057(13) 0.0054(14)
C080 0.0241(15) 0.0372(18) 0.0290(17) 0.0148(15) 0.0121(13) 0.0067(13)
C081 0.0251(15) 0.0271(16) 0.0309(17) 0.0119(14) 0.0134(13) 0.0037(12)
C082 0.044(2) 0.058(3) 0.114(5) 0.068(3) 0.033(3) 0.019(2)
C083 0.0336(17) 0.0289(17) 0.0320(18) 0.0090(15) 0.0156(15) 0.0106(14)
C084 0.0370(19) 0.0342(19) 0.0298(18) 0.0115(15) 0.0106(15) 0.0123(15)
C085 0.0239(14) 0.0203(14) 0.0260(15) 0.0115(12) 0.0119(12) 0.0035(11)
C086 0.0298(18) 0.0345(19) 0.043(2) 0.0152(17) 0.0032(16) -0.0021(15)
C087 0.041(2) 0.042(2) 0.0283(18) 0.0200(16) 0.0057(15) -0.0024(16)
C088 0.039(2) 0.049(2) 0.0284(19) 0.0100(18) 0.0040(16) 0.0106(18)
C090 0.0301(17) 0.0322(18) 0.048(2) 0.0172(17) 0.0216(16) 0.0044(14)
C091 0.0225(15) 0.048(2) 0.041(2) 0.0276(17) 0.0152(14) 0.0100(14)
C092 0.0286(18) 0.038(2) 0.040(2) 0.0129(17) 0.0016(15) -0.0057(15)
C093 0.0198(13) 0.0157(13) 0.0298(16) 0.0105(12) 0.0097(12) 0.0029(11)
C094 0.0154(12) 0.0150(12) 0.0227(14) 0.0104(11) 0.0060(11) 0.0022(10)
C095 0.0233(15) 0.0310(17) 0.045(2) 0.0223(16) 0.0160(14) 0.0031(13)
C096 0.0387(19) 0.0261(16) 0.0303(18) 0.0141(15) 0.0089(15) -0.0006(14)
C099 0.039(2) 0.0284(18) 0.047(2) 0.0141(17) 0.0206(17) 0.0064(15)
C101 0.040(2) 0.043(2) 0.049(3) 0.013(2) -0.0102(19) 0.0049(18)
C103 0.038(2) 0.078(3) 0.0302(19) 0.028(2) 0.0150(17) 0.018(2)
C104 0.0275(15) 0.0162(13) 0.0287(16) 0.0109(12) 0.0129(13) 0.0053(11)
C105 0.040(2) 0.041(2) 0.0324(19) 0.0123(17) 0.0112(16) 0.0101(17)
C106 0.046(2) 0.0319(19) 0.084(3) 0.032(2) 0.042(2) 0.0188(17)
C108 0.035(2) 0.084(4) 0.051(3) 0.037(3) -0.0022(19) -0.022(2)
C113 0.0290(17) 0.0243(16) 0.055(2) 0.0194(16) 0.0199(16) 0.0030(13)
C202 0.072(3) 0.073(4) 0.058(3) 0.045(3) 0.012(3) 0.015(3)

loop_
_atom_type_symbol
_atom_type_description
_atom_type_scat_dispersion_real
_atom_type_scat_dispersion_imag
_atom_type_scat_source
C C 0.0033 0.0016 'International Tables Vol C Tables 4.2.6.8 and 6.1.1.4'
H H 0 0 'International Tables Vol C Tables 4.2.6.8 and 6.1.1.4'
P P 0.1023 0.0942 'International Tables Vol C Tables 4.2.6.8 and 6.1.1.4'
S S 0.1246 0.1234 'International Tables Vol C Tables 4.2.6.8 and 6.1.1.4'
Ni Ni 0.3393 1.1124 'International Tables Vol C Tables 4.2.6.8 and 6.1.1.4'
N N 0.0061 0.0033 'International Tables Vol C Tables 4.2.6.8 and 6.1.1.4'
Cl Cl 0.1484 0.1585 'International Tables Vol C Tables 4.2.6.8 and 6.1.1.4'

loop_
_geom_angle_atom_site_label_1
_geom_angle_atom_site_label_2
_geom_angle_atom_site_label_3
_geom_angle
S011 Ni01 S005 93.08(3)
S011 Ni01 P011 91.51(3)
S005 Ni01 P011 165.67(4)
S011 Ni01 P010 165.48(4)
S005 Ni01 P010 91.49(3)
P011 Ni01 P010 87.39(3)
S004 Ni02 S009 92.43(3)
S004 Ni02 P015 171.06(4)
S009 Ni02 P015 89.59(3)
S004 Ni02 P013 91.92(3)
S009 Ni02 P013 171.25(4)
P015 Ni02 P013 87.28(3)
S007 Ni03 S006 92.94(3)
S007 Ni03 P014 91.09(3)
S006 Ni03 P014 163.63(4)
S007 Ni03 P012 164.38(4)
S006 Ni03 P012 93.22(3)
P014 Ni03 P012 87.00(4)
C078 S004 Ni02 104.50(10)
C094 S005 Ni01 104.03(10)
C056 S006 Ni03 104.16(10)
C063 S007 Ni03 104.25(10)
C040 P011 C085 105.63(15)
C040 P011 C059 106.79(14)
C085 P011 C059 103.14(14)
C040 P011 Ni01 119.93(11)
C085 P011 Ni01 110.88(10)
C059 P011 Ni01 109.13(10)
C060 S009 Ni02 104.57(10)
C047 P010 C093 105.70(14)
C047 P010 C104 105.24(15)
C093 P010 C104 105.40(14)
C047 P010 Ni01 111.38(10)
C093 P010 Ni01 119.17(10)
C104 P010 Ni01 108.95(10)
C070 S011 Ni01 104.03(9)
C062 P012 C080 104.63(17)
C062 P012 C074 106.26(15)
C080 P012 C074 102.75(15)
C062 P012 Ni03 121.76(11)
C080 P012 Ni03 110.32(12)
C074 P012 Ni03 109.41(11)
C045 P013 C042 103.37(15)
C045 P013 C095 101.75(15)
C042 P013 C095 106.23(17)
C045 P013 Ni02 121.58(12)
C042 P013 Ni02 113.07(10)
C095 P013 Ni02 109.38(11)
C061 P014 C079 103.58(17)
C061 P014 C052 105.86(15)
C079 P014 C052 104.90(16)
C061 P014 Ni03 121.74(10)
C079 P014 Ni03 109.88(12)
C052 P014 Ni03 109.56(11)
C073 P015 C068 105.48(17)
C073 P015 C113 104.96(17)
C068 P015 C113 105.84(17)
C073 P015 Ni02 120.62(11)
C068 P015 Ni02 110.26(12)
C113 P015 Ni02 108.67(12)
C073 C016 C106 119.5(4)
C073 C016 H016 120.3
C106 C016 H016 120.3
C087 C017 C031 119.7(3)
C087 C017 H017 120.2
C031 C017 H017 120.2
C040 C018 C051 120.7(4)
C040 C018 H018 119.6
C051 C018 H018 119.6
C064 C019 C099 120.4(4)
C064 C019 H019 119.8
C099 C019 H019 119.8
C051 C020 C027 119.4(4)
C051 C020 H020 120.3
C027 C020 H020 120.3
C036 C021 C057 120.5(4)
C036 C021 H021 119.7
C057 C021 H021 119.7
C045 C022 C024 119.6(4)
C045 C022 H022 120.2
C024 C022 H022 120.2
C054 C023 C068 119.6(4)
C054 C023 H023 120.2
C068 C023 H023 120.2
C036 C024 C022 120.7(4)
C036 C024 H024 119.7
C022 C024 H024 119.7
C068 C025 C044 120.6(4)
C068 C025 H025 119.7
C044 C025 H025 119.7
C103 C026 C091 120.7(4)
C103 C026 H026 119.6
C091 C026 H026 119.6
C020 C027 C108 120.1(5)
C020 C027 H027 119.9
C108 C027 H027 119.9
C090 C029 C092 120.3(3)
C090 C029 H029 119.9
C092 C029 H029 119.9
C034 C030 C069 120.1(4)
C034 C030 H030 120
C069 C030 H030 120
C017 C031 C055 120.5(4)
C017 C031 H031 119.7
C055 C031 H031 119.7
C073 C032 C049 120.8(4)
C073 C032 H032 119.6
C049 C032 H032 119.6
N104 C033 C303 168.0(6)
C030 C034 C048 120.0(4)
C030 C034 H034 120
C048 C034 H034 120
C082 C035 C053 119.5(5)
C082 C035 H035 120.3
C053 C035 H035 120.3
C021 C036 C024 120.0(4)
C021 C036 H036 120
C024 C036 H036 120
C048 C037 C080 119.9(4)
C048 C037 H037 120
C080 C037 H037 120
N106 C038 C097 178.9(6)
C061 C039 C043 118.9(4)
C061 C039 H039 120.6
C043 C039 H039 120.6
C018 C040 C108 118.9(3)
C018 C040 P011 121.8(3)
C108 C040 P011 118.9(3)
C105 C042 C091 119.2(3)
C105 C042 P013 122.5(3)
C091 C042 P013 118.3(3)
C082 C043 C039 120.6(5)
C082 C043 H043 119.7
C039 C043 H043 119.7
C202 C044 C025 119.5(5)
C202 C044 H044 120.2
C025 C044 H044 120.2
C022 C045 C057 118.5(3)
C022 C045 P013 121.1(3)
C057 C045 P013 120.3(3)
C106 C046 C049 120.0(4)
C106 C046 H046 120
C049 C046 H046 120
C055 C047 C096 118.8(3)
C055 C047 P010 119.2(2)
C096 C047 P010 122.0(3)
C034 C048 C037 120.1(4)
C034 C048 H048 120
C037 C048 H048 120
C046 C049 C032 119.4(5)
C046 C049 H049 120.3
C032 C049 H049 120.3
C103 C050 C105 119.5(4)
C103 C050 H050 120.2
C105 C050 H050 120.2
C020 C051 C018 120.5(5)
C020 C051 H051 119.8
C018 C051 H051 119.8
C074 C052 P014 106.7(2)
C074 C052 H05A 110.4
P014 C052 H05A 110.4
C074 C052 H05B 110.4
P014 C052 H05B 110.4
H05A C052 H05B 108.6
C061 C053 C035 121.0(5)
C061 C053 H053 119.5
C035 C053 H053 119.5
C202 C054 C023 120.5(4)
C202 C054 H054 119.8
C023 C054 H054 119.8
C031 C055 C047 120.3(3)
C031 C055 H055 119.8
C047 C055 H055 119.8
C063 C056 C060 119.3(2)
C063 C056 S006 119.2(2)
C060 C056 S006 121.4(2)
C021 C057 C045 120.7(4)
C021 C057 H057 119.7
C045 C057 H057 119.7
C064 C058 C066 120.2(5)
C064 C058 H058 119.9
C066 C058 H058 119.9
C104 C059 P011 106.3(2)
C104 C059 H05C 110.5
P011 C059 H05C 110.5
C104 C059 H05D 110.5
P011 C059 H05D 110.5
H05C C059 H05D 108.7
C078 C060 C056 120.4(2)
C078 C060 S009 119.0(2)
C056 C060 S009 120.6(2)
C053 C061 C039 119.6(4)
C053 C061 P014 120.9(3)
C039 C061 P014 119.4(3)
C099 C062 C066 119.2(3)
C099 C062 P012 119.6(3)
C066 C062 P012 121.0(3)
C056 C063 C094 120.2(2)
C056 C063 S007 119.3(2)
C094 C063 S007 120.5(2)
C019 C064 C058 120.1(4)
C019 C064 H064 119.9
C058 C064 H064 119.9
C062 C066 C058 120.0(5)
C062 C066 H066 120
C058 C066 H066 120
C083 C067 C072 120.4(3)
C083 C067 H067 119.8
C072 C067 H067 119.8
C025 C068 C023 118.8(4)
C025 C068 P015 118.3(3)
C023 C068 P015 123.0(3)
C030 C069 C080 120.7(4)
C030 C069 H069 119.6
C080 C069 H069 119.6
C094 C070 C078 119.6(2)
C094 C070 S011 119.5(2)
C078 C070 S011 120.9(2)
C079 C071 C115 121.0(6)
C079 C071 H071 119.5
C115 C071 H071 119.5
C067 C072 C088 119.6(3)
C067 C072 H072 120.2
C088 C072 H072 120.2
C032 C073 C016 119.4(4)
C032 C073 P015 118.5(3)
C016 C073 P015 122.1(3)
C052 C074 P012 107.0(2)
C052 C074 H07A 110.3
P012 C074 H07A 110.3
C052 C074 H07B 110.3
P012 C074 H07B 110.3
H07A C074 H07B 108.6
C093 C077 C092 120.3(3)
C093 C077 H077 119.8
C092 C077 H077 119.8
C060 C078 C070 119.9(2)
C060 C078 S004 119.2(2)
C070 C078 S004 120.9(2)
C086 C079 C071 116.1(4)
C086 C079 C603 117.2(6)
C071 C079 C603 37.6(5)
C086 C079 P014 123.1(3)
C071 C079 P014 118.6(4)
C603 C079 P014 115.0(5)
C069 C080 C037 119.2(3)
C069 C080 P012 119.6(3)
C037 C080 P012 121.2(3)
C093 C081 C090 119.9(3)
C093 C081 H081 120
C090 C081 H081 120
C035 C082 C043 120.4(4)
C035 C082 H082 119.8
C043 C082 H082 119.8
C067 C083 C085 120.6(3)
C067 C083 H083 119.7
C085 C083 H083 119.7
C085 C084 C088 119.9(3)
C085 C084 H084 120.1
C088 C084 H084 120.1
C084 C085 C083 119.0(3)
C084 C085 P011 119.3(2)
C083 C085 P011 121.7(3)
C101 C086 C079 121.9(4)
C101 C086 H086 119
C079 C086 H086 119
C017 C087 C096 120.4(3)
C017 C087 H087 119.8
C096 C087 H087 119.8
C072 C088 C084 120.5(4)
C072 C088 H088 119.8
C084 C088 H088 119.8
C029 C090 C081 120.2(3)
C029 C090 H090 119.9
C081 C090 H090 119.9
C026 C091 C042 119.7(4)
C026 C091 H091 120.1
C042 C091 H091 120.1
C029 C092 C077 119.7(4)
C029 C092 H092 120.1
C077 C092 H092 120.1
C077 C093 C081 119.5(3)
C077 C093 P010 117.6(2)
C081 C093 P010 122.8(3)
C070 C094 C063 120.3(2)
C070 C094 S005 119.3(2)
C063 C094 S005 120.5(2)
C113 C095 P013 110.0(2)
C113 C095 H09A 109.7
P013 C095 H09A 109.7
C113 C095 H09B 109.7
P013 C095 H09B 109.7
H09A C095 H09B 108.2
C087 C096 C047 120.2(3)
C087 C096 H096 119.9
C047 C096 H096 119.9
N102 C098 C110 178.0(5)
C062 C099 C019 119.9(4)
C062 C099 H099 120
C019 C099 H099 120
C201 C101 C086 121.1(5)
C201 C101 C601 37.8(6)
C086 C101 C601 114.5(7)
C201 C101 H101 119.5
C086 C101 H101 119.5
C601 C101 H101 112.4
C026 C103 C050 120.4(4)
C026 C103 H103 119.8
C050 C103 H103 119.8
C059 C104 P010 107.0(2)
C059 C104 H10A 110.3
P010 C104 H10A 110.3
C059 C104 H10B 110.3
P010 C104 H10B 110.3
H10A C104 H10B 108.6
C042 C105 C050 120.4(4)
C042 C105 H105 119.8
C050 C105 H105 119.8
C046 C106 C016 120.8(4)
C046 C106 H106 119.6
C016 C106 H106 119.6
N205 C107 C604 177.6(6)
C040 C108 C027 120.3(4)
C040 C108 H108 119.8
C027 C108 H108 119.8
N101 C112 C301 163.3(10)
C095 C113 P015 106.4(2)
C095 C113 H11A 110.5
P015 C113 H11A 110.5
C095 C113 H11B 110.5
P015 C113 H11B 110.5
H11A C113 H11B 108.6
C071 C115 C201 119.8(7)
C071 C115 H115 120.1
C201 C115 H115 120.1
N112 C502 C403 137.7(13)
N105 C121 C076 173.3(11)
C054 C202 C044 121.0(5)
C054 C202 H202 119.5
C044 C202 H202 119.5
C101 C201 C115 118.3(7)
C101 C201 H201 120.8
C115 C201 H201 120.8
N111 C402 C401 175.5(11)
C602 C603 C079 119.2(11)
C602 C603 H603 120.4
C079 C603 H603 120.4
C601 C602 C603 121.0(14)
C601 C602 H602 119.5
C603 C602 H602 119.5
C602 C601 C101 120.7(12)
C602 C601 H601 119.7
C101 C601 H601 119.7

loop_
_geom_bond_atom_site_label_1
_geom_bond_atom_site_label_2
_geom_bond_distance
Ni01 S011 2.1467(8)
Ni01 S005 2.1478(8)
Ni01 P011 2.1494(8)
Ni01 P010 2.1524(8)
Ni02 S004 2.1511(9)
Ni02 S009 2.1515(9)
Ni02 P015 2.1557(9)
Ni02 P013 2.1664(9)
Ni03 S007 2.1409(8)
Ni03 S006 2.1501(8)
Ni03 P014 2.1507(9)
Ni03 P012 2.1523(9)
S004 C078 1.757(3)
S005 C094 1.760(3)
S006 C056 1.755(3)
S007 C063 1.759(3)
P011 C040 1.816(3)
P011 C085 1.817(3)
P011 C059 1.841(3)
S009 C060 1.758(3)
P010 C047 1.819(3)
P010 C093 1.820(3)
P010 C104 1.840(3)
S011 C070 1.757(3)
P012 C062 1.812(3)
P012 C080 1.815(4)
P012 C074 1.839(3)
P013 C045 1.816(3)
P013 C042 1.820(3)
P013 C095 1.848(3)
P014 C061 1.816(3)
P014 C079 1.820(4)
P014 C052 1.840(3)
P015 C073 1.817(4)
P015 C068 1.820(4)
P015 C113 1.838(4)
C016 C073 1.393(5)
C016 C106 1.401(5)
C016 H016 0.95
C017 C087 1.376(6)
C017 C031 1.381(6)
C017 H017 0.95
C018 C040 1.371(5)
C018 C051 1.389(6)
C018 H018 0.95
C019 C064 1.357(7)
C019 C099 1.401(5)
C019 H019 0.95
C020 C051 1.364(8)
C020 C027 1.376(8)
C020 H020 0.95
C021 C036 1.359(7)
C021 C057 1.380(5)
C021 H021 0.95
C022 C045 1.387(6)
C022 C024 1.398(6)
C022 H022 0.95
C023 C054 1.390(7)
C023 C068 1.404(5)
C023 H023 0.95
C024 C036 1.370(7)
C024 H024 0.95
C025 C068 1.378(6)
C025 C044 1.383(6)
C025 H025 0.95
C026 C103 1.367(7)
C026 C091 1.390(5)
C026 H026 0.95
C027 C108 1.396(6)
C027 H027 0.95
N205 C107 1.148(7)
C029 C090 1.379(6)
C029 C092 1.388(6)
C029 H029 0.95
C030 C034 1.377(7)
C030 C069 1.377(6)
C030 H030 0.95
C031 C055 1.390(5)
C031 H031 0.95
C032 C073 1.384(6)
C032 C049 1.404(6)
C032 H032 0.95
C033 N104 1.122(6)
C033 C303 1.540(10)
C034 C048 1.382(7)
C034 H034 0.95
C035 C082 1.376(8)
C035 C053 1.397(6)
C035 H035 0.95
C036 H036 0.95
C037 C048 1.389(6)
C037 C080 1.390(5)
C037 H037 0.95
C038 N106 1.136(6)
C038 C097 1.474(9)
C039 C061 1.401(5)
C039 C043 1.406(6)
C039 H039 0.95
C040 C108 1.377(6)
C604 C107 1.454(7)
C042 C105 1.382(6)
C042 C091 1.404(5)
C043 C082 1.380(8)
C043 H043 0.95
C044 C202 1.380(7)
C044 H044 0.95
C045 C057 1.397(5)
C046 C106 1.377(7)
C046 C049 1.384(7)
C046 H046 0.95
C047 C055 1.392(5)
C047 C096 1.396(4)
C048 H048 0.95
C049 H049 0.95
C050 C103 1.384(7)
C050 C105 1.403(6)
C050 H050 0.95
C051 H051 0.95
C052 C074 1.534(4)
C052 H05A 0.99
C052 H05B 0.99
C053 C061 1.379(6)
C053 H053 0.95
C054 C202 1.342(8)
C054 H054 0.95
C055 H055 0.95
C056 C063 1.392(4)
C056 C060 1.422(4)
C057 H057 0.95
C058 C064 1.379(8)
C058 C066 1.389(6)
C058 H058 0.95
C059 C104 1.540(4)
C059 H05C 0.99
C059 H05D 0.99
C060 C078 1.392(4)
C062 C099 1.383(5)
C062 C066 1.388(6)
C063 C094 1.417(4)
C064 H064 0.95
N102 C098 1.132(6)
C066 H066 0.95
C067 C083 1.378(5)
C067 C072 1.381(6)
C067 H067 0.95
C069 C080 1.385(5)
C069 H069 0.95
C070 C094 1.392(4)
C070 C078 1.417(4)
C071 C079 1.382(7)
C071 C115 1.393(10)
C071 H071 0.95
C072 C088 1.385(6)
C072 H072 0.95
C074 H07A 0.99
C074 H07B 0.99
C076 C121 1.433(11)
C077 C093 1.390(5)
C077 C092 1.394(5)
C077 H077 0.95
C079 C086 1.377(5)
C079 C603 1.469(13)
C081 C093 1.392(4)
C081 C090 1.396(5)
C081 H081 0.95
C082 H082 0.95
C083 C085 1.399(4)
C083 H083 0.95
C084 C085 1.391(5)
C084 C088 1.393(5)
C084 H084 0.95
C086 C101 1.375(6)
C086 H086 0.95
C087 C096 1.395(5)
C087 H087 0.95
C088 H088 0.95
C090 H090 0.95
C091 H091 0.95
C092 H092 0.95
C095 C113 1.538(5)
C095 H09A 0.99
C095 H09B 0.99
C096 H096 0.95
C098 C110 1.461(6)
C099 H099 0.95
N101 C112 1.096(10)
C101 C201 1.327(9)
C101 C601 1.513(15)
C101 H101 0.95
C103 H103 0.95
C104 H10A 0.99
C104 H10B 0.99
C105 H105 0.95
C106 H106 0.95
C108 H108 0.95
N105 C121 1.167(12)
C112 C301 1.504(14)
C113 H11A 0.99
C113 H11B 0.99
C115 C201 1.407(11)
C115 H115 0.95
C502 N112 1.041(15)
C502 C403 1.681(12)
C202 H202 0.95
C201 H201 0.95
C402 N111 1.224(13)
C402 C401 1.460(13)
C603 C602 1.384(19)
C603 H603 0.95
C602 C601 1.35(2)
C602 H602 0.95
C601 H601 0.95
